data_7230592
loop_
_publ_author_name
'Saunders, Lucy K.'
'Nowell, Harriott'
'Spencer, Helen C. E.'
'Hatcher, Lauren E.'
'Shepherd, Helena J.'
'Thomas, Lynne H.'
'Jones, Charlotte L.'
'Teat, Simon J.'
'Raithby, Paul R.'
'Wilson, Chick C.'

_publ_section_title
;
 Tuning charge-assisted and weak hydrogen bonds in molecular complexes of
 the proton sponge DMAN by acid co-former substitution
;
_journal_issue 22
_journal_name_full CrystEngComm
_journal_page_first 3074
_journal_paper_doi 10.1039/C8CE00443A
_journal_volume 20
_journal_year 2018
_chemical_formula_moiety '3(C14 H19 N2), 2(C7 H6 N1 O2), 4(C6 H7 N1 O2), 4(H2 O)'
_chemical_formula_sum 'C84 H104 N12 O16'
_chemical_formula_weight 1537.79
_chemical_name_systematic 'DMAN 4-amino benzoic acid 4-aminobenzoate hydrate'
_space_group_crystal_system triclinic
_space_group_IT_number 2
_space_group_name_Hall '-P 1'
_space_group_name_H-M_alt 'P -1'
_symmetry_space_group_name_Hall '-P 1'
_symmetry_space_group_name_H-M 'P -1'
_atom_sites_solution_hydrogens mixed
_atom_sites_solution_primary direct
_audit_creation_method SHELXL-2016/6
_audit_update_record
;
2018-03-22 deposited with the CCDC.
2018-05-08 downloaded from the CCDC.
;
_cell_angle_alpha 85.639(4)
_cell_angle_beta 70.634(4)
_cell_angle_gamma 69.986(4)
_cell_formula_units_Z 2
_cell_length_a 13.3902(6)
_cell_length_b 17.4977(7)
_cell_length_c 19.3081(9)
_cell_measurement_reflns_used 4978
_cell_measurement_temperature 150
_cell_measurement_theta_max 27.079
_cell_measurement_theta_min 3.487
_cell_volume 4006.6(3)
_computing_cell_refinement
;
        CrysAlisPro, Agilent Technologies,
        Version 1.171.37.33 (release 27-03-2014 CrysAlis171 .NET)
        (compiled Mar 27 2014,17:12:48)
;
_computing_data_collection
;
        CrysAlisPro, Agilent Technologies,
        Version 1.171.37.33 (release 27-03-2014 CrysAlis171 .NET)
        (compiled Mar 27 2014,17:12:48)
;
_computing_data_reduction
;
        CrysAlisPro, Agilent Technologies,
        Version 1.171.37.33 (release 27-03-2014 CrysAlis171 .NET)
        (compiled Mar 27 2014,17:12:48)
;
_computing_structure_refinement 'SHELXL-2016/6 (Sheldrick, 2016)'
_computing_structure_solution 'SHELXS-2013(Sheldrick, 2013)'
_diffrn_ambient_temperature 150
_diffrn_detector 'CCD plate'
_diffrn_detector_area_resol_mean 16.1468
_diffrn_detector_type EosS2
_diffrn_measured_fraction_theta_full 0.997
_diffrn_measured_fraction_theta_max 0.963
_diffrn_measurement_device_type 'New Xcalibur, EosS2'
_diffrn_measurement_method '\w scans'
_diffrn_radiation_monochromator graphite
_diffrn_radiation_type MoK\a
_diffrn_radiation_wavelength 0.71073
_diffrn_reflns_av_R_equivalents 0.0645
_diffrn_reflns_av_unetI/netI 0.1400
_diffrn_reflns_Laue_measured_fraction_full 0.997
_diffrn_reflns_Laue_measured_fraction_max 0.963
_diffrn_reflns_limit_h_max 15
_diffrn_reflns_limit_h_min -17
_diffrn_reflns_limit_k_max 21
_diffrn_reflns_limit_k_min -19
_diffrn_reflns_limit_l_max 24
_diffrn_reflns_limit_l_min -25
_diffrn_reflns_number 41896
_diffrn_reflns_point_group_measured_fraction_full 0.997
_diffrn_reflns_point_group_measured_fraction_max 0.963
_diffrn_reflns_theta_full 25.242
_diffrn_reflns_theta_max 27.485
_diffrn_reflns_theta_min 3.270
_diffrn_source 'Enhance (Mo) X-ray Source'
_exptl_absorpt_coefficient_mu 0.089
_exptl_absorpt_correction_T_max 1
_exptl_absorpt_correction_T_min 0.95024
_exptl_absorpt_correction_type multi-scan
_exptl_absorpt_process_details
;
        CrysAlisPro, Agilent Technologies,
        Version 1.171.37.33 (release 27-03-2014 CrysAlis171 .NET)
        (compiled Mar 27 2014,17:12:48)
        Empirical absorption correction using spherical harmonics,
 implemented in SCALE3 ABSPACK scaling algorithm.
;
_exptl_crystal_colour colourless
_exptl_crystal_density_diffrn 1.275
_exptl_crystal_density_method 'not measured'
_exptl_crystal_description plate
_exptl_crystal_F_000 1640
_exptl_crystal_recrystallization_method 'slow evaporation from isopropanol at 30 degreesC'
_exptl_crystal_size_max 0.2
_exptl_crystal_size_mid 0.1
_exptl_crystal_size_min 0.1
_refine_diff_density_max 0.662
_refine_diff_density_min -0.624
_refine_diff_density_rms 0.058
_refine_ls_extinction_method none
_refine_ls_goodness_of_fit_ref 0.984
_refine_ls_hydrogen_treatment mixed
_refine_ls_matrix_type full
_refine_ls_number_parameters 1271
_refine_ls_number_reflns 17701
_refine_ls_number_restraints 3
_refine_ls_restrained_S_all 0.986
_refine_ls_R_factor_all 0.1953
_refine_ls_R_factor_gt 0.0793
_refine_ls_shift/su_max 0.000
_refine_ls_shift/su_mean 0.000
_refine_ls_structure_factor_coef Fsqd
_refine_ls_weighting_details 'w=1/[\s^2^(Fo^2^)+(0.0765P)^2^] where P=(Fo^2^+2Fc^2^)/3'
_refine_ls_weighting_scheme calc
_refine_ls_wR_factor_gt 0.1590
_refine_ls_wR_factor_ref 0.2161
_reflns_Friedel_coverage 0.000
_reflns_number_gt 7611
_reflns_number_total 17701
_reflns_threshold_expression 'I > 2\s(I)'
_cod_data_source_file c8ce00443a2.cif
_cod_data_source_block complex_3
_cod_depositor_comments 'Adding full bibliography for 7230587--7230595.cif.'
_cod_database_code 7230592
_shelx_shelxl_version_number 2016/6
_shelx_space_group_comment
;
The symmetry employed for this shelxl refinement is uniquely defined
by the following loop, which should always be used as a source of
symmetry information in preference to the above space-group names.
They are only intended as comments.
;

loop_
_space_group_symop_operation_xyz
'x, y, z'
'-x, -y, -z'

loop_
_atom_site_label
_atom_site_type_symbol
_atom_site_fract_x
_atom_site_fract_y
_atom_site_fract_z
_atom_site_U_iso_or_equiv
_atom_site_adp_type
_atom_site_occupancy
_atom_site_site_symmetry_order
_atom_site_calc_flag
_atom_site_refinement_flags_posn
_atom_site_refinement_flags_adp
_atom_site_refinement_flags_occupancy
O13 O -0.3440(3) -0.4775(2) 1.35079(18) 0.0649(10) Uani 1 1 d . . .
O14 O -0.2456(3) -0.53837(19) 1.20161(16) 0.0598(9) Uani 1 1 d . . .
O15 O 0.5577(4) 0.3276(3) 0.1275(4) 0.133(2) Uani 1 1 d . . .
O16 O 0.2878(6) -0.2244(3) 0.8229(3) 0.150(2) Uani 1 1 d D . .
H100 H 0.315(8) -0.189(5) 0.791(3) 0.225 Uiso 1 1 d D U .
H101 H 0.280(8) -0.222(5) 0.8719(15) 0.225 Uiso 1 1 d D U .
H4 H -0.245(3) 0.2188(18) 0.4125(15) 0.022(9) Uiso 1 1 d . . .
H14 H 0.235(3) 0.173(2) 0.3440(16) 0.035(10) Uiso 1 1 d . . .
H9 H -0.450(2) -0.3973(17) 1.4658(15) 0.013(8) Uiso 1 1 d . . .
H15 H 0.221(3) 0.0643(18) 0.4317(16) 0.023(9) Uiso 1 1 d . . .
H11 H 0.127(3) -0.1006(18) 0.7544(15) 0.021(8) Uiso 1 1 d . . .
H5 H -0.203(3) -0.3852(19) 1.0625(15) 0.027(9) Uiso 1 1 d . . .
H18 H 0.086(3) 0.1265(19) 0.3579(15) 0.022(9) Uiso 1 1 d . . .
H7 H -0.043(2) -0.1776(17) 1.0429(14) 0.013(8) Uiso 1 1 d . . .
H12 H 0.155(3) 0.087(2) 0.8427(17) 0.034(10) Uiso 1 1 d . . .
H1 H 0.410(3) 0.436(2) 0.0547(16) 0.032(10) Uiso 1 1 d . . .
H16 H 0.579(3) 0.064(2) 0.2810(17) 0.033(10) Uiso 1 1 d . . .
H13 H 0.229(3) 0.1385(19) 0.7297(15) 0.025(9) Uiso 1 1 d . . .
H3 H -0.092(3) 0.745(2) 0.5630(17) 0.034(10) Uiso 1 1 d . . .
H17 H 0.111(3) 0.221(2) 0.2687(18) 0.040(11) Uiso 1 1 d . . .
H2 H 0.401(3) 0.5356(19) -0.0367(16) 0.026(9) Uiso 1 1 d . . .
H10 H 0.204(3) -0.056(2) 0.6369(17) 0.033(10) Uiso 1 1 d . . .
H6 H -0.108(3) -0.3445(19) 0.9472(17) 0.028(10) Uiso 1 1 d . . .
H8 H -0.531(3) -0.439(2) 1.5789(17) 0.036(10) Uiso 1 1 d . . .
H27 H 0.518(4) 0.393(3) 0.149(2) 0.055 Uiso 1 1 d . U .
H19 H -0.217(3) 0.780(2) 0.4929(18) 0.041(11) Uiso 1 1 d . . .
H31 H 0.417(3) 0.124(2) -0.2103(18) 0.049(11) Uiso 1 1 d . . .
H20 H 0.837(3) -0.035(2) -0.0533(17) 0.034(11) Uiso 1 1 d . . .
H23 H 0.289(3) 0.0404(19) 0.5665(16) 0.013(9) Uiso 1 1 d . . .
H30 H 0.062(3) 0.4949(18) 0.1118(15) 0.025(9) Uiso 1 1 d . . .
H21 H 0.886(3) -0.101(2) -0.1629(18) 0.038(11) Uiso 1 1 d . . .
H22 H 0.290(4) 0.109(3) 0.598(2) 0.055(14) Uiso 1 1 d . . .
H34 H 0.028(4) -0.203(3) 0.903(2) 0.072(15) Uiso 1 1 d . . .
H29 H 0.550(3) 0.550(2) 0.1664(19) 0.051(12) Uiso 1 1 d . . .
H50 H 0.560(3) -0.0355(19) 0.3661(15) 0.021(9) Uiso 1 1 d . . .
H47 H 0.767(3) -0.068(2) -0.2291(18) 0.037(11) Uiso 1 1 d . . .
H37 H -0.231(3) 0.319(2) 0.3206(16) 0.029(9) Uiso 1 1 d . . .
H43 H 0.251(3) 0.679(2) 0.0814(18) 0.039(10) Uiso 1 1 d . . .
H38 H -0.108(4) 0.376(2) 0.2327(19) 0.046(13) Uiso 1 1 d . . .
H39 H -0.165(3) 0.7028(19) 0.3837(16) 0.026(10) Uiso 1 1 d . . .
H48 H 0.365(3) 0.196(2) -0.0961(16) 0.033(10) Uiso 1 1 d . . .
H42 H 0.299(4) 0.652(2) -0.089(2) 0.063(14) Uiso 1 1 d . . .
H46 H 0.592(3) 0.016(2) -0.2463(19) 0.045(12) Uiso 1 1 d . . .
H40 H 0.036(3) 0.871(2) 0.2349(17) 0.040(11) Uiso 1 1 d . . .
H51 H 0.440(3) -0.096(2) 0.4612(17) 0.034(11) Uiso 1 1 d . . .
H103 H 0.315(3) -0.0579(19) 0.4772(17) 0.022(10) Uiso 1 1 d . . .
H55 H 0.250(4) 0.540(2) 0.549(2) 0.071(14) Uiso 1 1 d . . .
H52 H -0.149(3) -0.215(2) 1.1575(18) 0.043(11) Uiso 1 1 d . . .
H61 H 0.077(3) 0.797(2) 0.1244(18) 0.040(11) Uiso 1 1 d . . .
H56 H 0.299(4) 0.465(2) 0.4425(19) 0.058(13) Uiso 1 1 d . . .
H64 H 0.074(3) 0.588(2) 0.0210(18) 0.041(12) Uiso 1 1 d . . .
H53 H 0.011(4) -0.268(3) 0.877(2) 0.060(16) Uiso 1 1 d . . .
H71 H -0.603(3) -0.404(2) 1.7095(17) 0.016(11) Uiso 1 1 d . . .
H74 H 0.076(3) 0.656(2) 0.580(2) 0.049(12) Uiso 1 1 d . . .
H69 H 0.422(3) 0.590(2) 0.092(2) 0.061(12) Uiso 1 1 d . . .
H68 H 0.019(4) 0.348(2) 0.2167(19) 0.044(12) Uiso 1 1 d . . .
H70 H -0.453(3) -0.191(2) 1.5574(17) 0.038(10) Uiso 1 1 d . . .
H78 H 0.175(4) 0.673(2) -0.0682(19) 0.047(13) Uiso 1 1 d . . .
H80 H 0.507(4) 0.624(2) 0.2761(19) 0.057(13) Uiso 1 1 d . . .
H83 H -0.541(3) -0.230(2) 1.681(2) 0.068(13) Uiso 1 1 d . . .
H88 H 0.496(5) 0.351(4) 0.142(3) 0.102 Uiso 1 1 d . U .
H92 H -0.302(4) -0.494(3) 1.292(3) 0.102 Uiso 1 1 d . U .
H1A H 0.108(3) 0.5243(19) 0.3179(15) 0.025(9) Uiso 1 1 d . . .
H1B H 0.222(4) 0.799(2) 0.3477(19) 0.056(12) Uiso 1 1 d . . .
H96 H 0.338(3) 0.283(2) 0.207(2) 0.060(13) Uiso 1 1 d . . .
H90 H -0.316(4) -0.286(2) 1.308(2) 0.075(14) Uiso 1 1 d . . .
H1C H 0.571(4) 0.127(3) 0.020(2) 0.075(14) Uiso 1 1 d . . .
H94 H 0.000000 0.000000 0.500000 0.08(2) Uiso 1 2 d S . P
H91 H -0.348(5) -0.416(4) 1.348(3) 0.121 Uiso 1 1 d . U .
H95 H 0.000000 0.000000 1.000000 0.10(2) Uiso 1 2 d S . P
H93 H -0.241(5) -0.471(4) 1.182(3) 0.157 Uiso 1 1 d . U .
H97 H -0.612(5) -0.340(4) 1.744(3) 0.11(3) Uiso 1 1 d . . .
H99 H -0.251(6) -0.565(4) 1.156(3) 0.169 Uiso 1 1 d . U .
C10 C 0.0573(3) 0.6003(2) 0.42771(17) 0.0249(8) Uani 1 1 d . . .
N2 N 0.0135(3) 0.57925(18) 0.31700(14) 0.0280(7) Uani 1 1 d . . .
N1 N 0.1926(3) 0.48607(17) 0.34098(15) 0.0289(7) Uani 1 1 d . . .
C8 C -0.1166(3) 0.6887(2) 0.4097(2) 0.0310(9) Uani 1 1 d . . .
C5 C 0.0258(3) 0.6474(2) 0.49384(18) 0.0282(8) Uani 1 1 d . . .
C1 C 0.1595(3) 0.5332(2) 0.40928(19) 0.0286(8) Uani 1 1 d . . .
C9 C -0.0193(3) 0.6249(2) 0.38622(18) 0.0266(8) Uani 1 1 d . . .
C7 C -0.1467(4) 0.7334(2) 0.4750(2) 0.0320(9) Uani 1 1 d . . .
C2 C 0.2253(4) 0.5128(3) 0.4538(2) 0.0364(10) Uani 1 1 d . . .
C6 C -0.0761(3) 0.7138(2) 0.5155(2) 0.0331(9) Uani 1 1 d . . .
C4 C 0.0975(4) 0.6252(3) 0.5374(2) 0.0362(10) Uani 1 1 d . . .
C3 C 0.1935(4) 0.5596(3) 0.5186(2) 0.0393(10) Uani 1 1 d . . .
C12 C 0.2973(3) 0.4935(2) 0.28678(19) 0.0415(10) Uani 1 1 d . . .
H12A H 0.288793 0.550037 0.279952 0.062 Uiso 1 1 calc R U .
H12B H 0.359266 0.467655 0.304612 0.062 Uiso 1 1 calc R U .
H12C H 0.311317 0.467680 0.240747 0.062 Uiso 1 1 calc R U .
C11 C 0.2010(4) 0.4009(2) 0.3534(2) 0.0468(11) Uani 1 1 d . . .
H11A H 0.222857 0.372709 0.307207 0.070 Uiso 1 1 calc R U .
H11B H 0.256273 0.375922 0.377167 0.070 Uiso 1 1 calc R U .
H11C H 0.129420 0.398317 0.384141 0.070 Uiso 1 1 calc R U .
C14 C 0.0349(3) 0.6309(2) 0.25312(18) 0.0390(10) Uani 1 1 d . . .
H14A H 0.056113 0.599601 0.208639 0.058 Uiso 1 1 calc R U .
H14B H -0.032063 0.676608 0.257196 0.058 Uiso 1 1 calc R U .
H14C H 0.094565 0.650008 0.252111 0.058 Uiso 1 1 calc R U .
C13 C -0.0676(3) 0.5404(2) 0.3154(2) 0.0416(10) Uani 1 1 d . . .
H13A H -0.041954 0.511562 0.269011 0.062 Uiso 1 1 calc R U .
H13B H -0.074088 0.503027 0.354329 0.062 Uiso 1 1 calc R U .
H13C H -0.139709 0.581443 0.321840 0.062 Uiso 1 1 calc R U .
N4 N 0.1422(3) 0.84154(18) 0.32833(15) 0.0284(7) Uani 1 1 d . . .
C28 C 0.2744(3) 0.7310(2) 0.23607(17) 0.0228(8) Uani 1 1 d . . .
N3 N 0.3267(3) 0.74674(18) 0.34431(15) 0.0297(7) Uani 1 1 d . . .
C23 C 0.3017(3) 0.6881(2) 0.16886(18) 0.0306(9) Uani 1 1 d . . .
C19 C 0.3535(3) 0.7037(2) 0.27510(18) 0.0269(8) Uani 1 1 d . . .
C27 C 0.1729(3) 0.7978(2) 0.25808(18) 0.0276(8) Uani 1 1 d . . .
C26 C 0.1040(3) 0.8223(3) 0.2161(2) 0.0368(10) Uani 1 1 d . . .
C20 C 0.4513(3) 0.6402(2) 0.2490(2) 0.0365(10) Uani 1 1 d . . .
C21 C 0.4768(4) 0.5986(3) 0.1822(2) 0.0413(10) Uani 1 1 d . . .
C22 C 0.4030(4) 0.6217(2) 0.1436(2) 0.0369(10) Uani 1 1 d . . .
C24 C 0.2263(4) 0.7136(3) 0.1272(2) 0.0393(10) Uani 1 1 d . . .
C25 C 0.1319(4) 0.7793(3) 0.1503(2) 0.0445(11) Uani 1 1 d . . .
C15 C 0.0388(3) 0.8319(2) 0.38231(18) 0.0377(10) Uani 1 1 d . . .
H15A H 0.047344 0.775090 0.386030 0.057 Uiso 1 1 calc R U .
H15B H 0.026743 0.854203 0.429470 0.057 Uiso 1 1 calc R U .
H15C H -0.024512 0.860020 0.366298 0.057 Uiso 1 1 calc R U .
C18 C 0.3169(4) 0.6935(3) 0.40737(18) 0.0507(12) Uani 1 1 d . . .
H18A H 0.299276 0.724461 0.451429 0.076 Uiso 1 1 calc R U .
H18B H 0.258123 0.671910 0.412068 0.076 Uiso 1 1 calc R U .
H18C H 0.386761 0.649624 0.399696 0.076 Uiso 1 1 calc R U .
C16 C 0.1345(4) 0.9275(2) 0.3200(2) 0.0509(12) Uani 1 1 d . . .
H16A H 0.114292 0.952638 0.367474 0.076 Uiso 1 1 calc R U .
H16B H 0.205867 0.930669 0.289533 0.076 Uiso 1 1 calc R U .
H16C H 0.078287 0.955183 0.297678 0.076 Uiso 1 1 calc R U .
C17 C 0.4064(4) 0.7901(3) 0.3396(2) 0.0530(12) Uani 1 1 d . . .
H17A H 0.386247 0.817621 0.385967 0.079 Uiso 1 1 calc R U .
H17B H 0.481333 0.751593 0.327857 0.079 Uiso 1 1 calc R U .
H17C H 0.403198 0.829179 0.302013 0.079 Uiso 1 1 calc R U .
N6 N 0.6604(3) 0.08477(18) 0.01622(15) 0.0304(7) Uani 1 1 d . . .
N5 N 0.4732(3) 0.17356(17) -0.00056(15) 0.0282(7) Uani 1 1 d . . .
C40 C 0.6112(3) 0.0665(2) -0.09328(17) 0.0255(8) Uani 1 1 d . . .
C35 C 0.6423(3) 0.0233(2) -0.16125(17) 0.0278(8) Uani 1 1 d . . .
C31 C 0.5060(3) 0.1298(2) -0.07037(18) 0.0273(8) Uani 1 1 d . . .
C32 C 0.4360(4) 0.1497(2) -0.1121(2) 0.0336(9) Uani 1 1 d . . .
C39 C 0.6908(3) 0.0422(2) -0.05440(17) 0.0263(8) Uani 1 1 d . . .
C38 C 0.7912(3) -0.0184(2) -0.0807(2) 0.0328(9) Uani 1 1 d . . .
C37 C 0.8200(4) -0.0602(3) -0.1476(2) 0.0375(10) Uani 1 1 d . . .
C36 C 0.7467(3) -0.0396(2) -0.1863(2) 0.0338(10) Uani 1 1 d . . .
C33 C 0.4679(4) 0.1081(2) -0.1790(2) 0.0376(10) Uani 1 1 d . . .
C34 C 0.5675(4) 0.0464(2) -0.2029(2) 0.0355(10) Uani 1 1 d . . .
C42 C 0.7350(4) 0.1320(2) 0.0145(2) 0.0468(11) Uani 1 1 d . . .
H42A H 0.711845 0.158538 0.061737 0.070 Uiso 1 1 calc R U .
H42B H 0.811269 0.095711 0.002865 0.070 Uiso 1 1 calc R U .
H42C H 0.730000 0.172076 -0.022134 0.070 Uiso 1 1 calc R U .
C30 C 0.4619(4) 0.2606(2) -0.0115(2) 0.0449(11) Uani 1 1 d . . .
H30A H 0.440364 0.287871 0.035148 0.067 Uiso 1 1 calc R U .
H30B H 0.532576 0.264709 -0.042475 0.067 Uiso 1 1 calc R U .
H30C H 0.405557 0.285654 -0.034405 0.067 Uiso 1 1 calc R U .
C29 C 0.3702(3) 0.1650(2) 0.05424(18) 0.0385(10) Uani 1 1 d . . .
H29A H 0.352879 0.194892 0.098811 0.058 Uiso 1 1 calc R U .
H29B H 0.308700 0.185909 0.035207 0.058 Uiso 1 1 calc R U .
H29C H 0.382335 0.108496 0.064223 0.058 Uiso 1 1 calc R U .
C41 C 0.6526(4) 0.0292(2) 0.07812(18) 0.0446(11) Uani 1 1 d . . .
H41A H 0.632606 0.059173 0.123137 0.067 Uiso 1 1 calc R U .
H41B H 0.596141 0.005710 0.081241 0.067 Uiso 1 1 calc R U .
H41C H 0.723832 -0.013316 0.070078 0.067 Uiso 1 1 calc R U .
C43D C -0.3941(3) -0.2626(2) 1.42602(18) 0.0263(8) Uani 1 1 d . . .
O1 O -0.3548(2) -0.31514(14) 1.37195(12) 0.0318(6) Uani 1 1 d . . .
O6 O -0.3885(2) -0.19287(15) 1.41899(12) 0.0335(6) Uani 1 1 d . . .
C44 C -0.4461(3) -0.2906(2) 1.49984(17) 0.0263(8) Uani 1 1 d . . .
C45 C -0.4714(3) -0.2440(2) 1.56297(19) 0.0364(10) Uani 1 1 d . . .
C46 C -0.5169(4) -0.2702(3) 1.6320(2) 0.0418(11) Uani 1 1 d . . .
C47 C -0.5389(3) -0.3425(2) 1.64071(19) 0.0341(10) Uani 1 1 d . . .
C48 C -0.5162(3) -0.3889(2) 1.57786(19) 0.0311(9) Uani 1 1 d . . .
C49 C -0.4704(3) -0.3625(2) 1.5090(2) 0.0299(9) Uani 1 1 d . . .
N7 N -0.5784(4) -0.3706(3) 1.7098(2) 0.0496(11) Uani 1 1 d . . .
O2 O -0.2587(2) -0.27509(15) 1.24845(13) 0.0342(7) Uani 1 1 d . . .
O3 O -0.2833(2) -0.37830(16) 1.20387(13) 0.0437(7) Uani 1 1 d . . .
C50E C -0.2448(3) -0.3227(2) 1.19413(19) 0.0304(9) Uani 1 1 d . . .
C51 C -0.1820(3) -0.3026(2) 1.12012(17) 0.0242(8) Uani 1 1 d . . .
C52 C -0.1340(3) -0.2421(2) 1.1123(2) 0.0287(9) Uani 1 1 d . . .
C53 C -0.0782(3) -0.2206(2) 1.04373(18) 0.0295(9) Uani 1 1 d . . .
C54 C -0.0675(3) -0.2604(2) 0.98015(18) 0.0251(8) Uani 1 1 d . . .
C55 C -0.1177(3) -0.3205(2) 0.98859(19) 0.0259(8) Uani 1 1 d . . .
C56 C -0.1722(3) -0.3417(2) 1.05657(19) 0.0266(8) Uani 1 1 d . . .
N8 N -0.0053(3) -0.2431(2) 0.91349(18) 0.0384(9) Uani 1 1 d . . .
O5 O 0.0459(2) 0.01931(14) 0.93751(11) 0.0320(6) Uani 1 1 d . . .
O4 O 0.0674(2) -0.10157(15) 0.89314(12) 0.0376(7) Uani 1 1 d . . .
C57F C 0.0779(3) -0.0340(2) 0.88431(17) 0.0252(8) Uani 1 1 d . . .
C58 C 0.1300(3) -0.00748(19) 0.80949(17) 0.0219(8) Uani 1 1 d . . .
C59 C 0.1610(3) 0.0610(2) 0.80092(18) 0.0251(8) Uani 1 1 d . . .
C60 C 0.2053(3) 0.0887(2) 0.73265(17) 0.0235(8) Uani 1 1 d . . .
C61 C 0.2200(3) 0.0467(2) 0.66903(17) 0.0227(8) Uani 1 1 d . . .
C62 C 0.1904(3) -0.0238(2) 0.67785(18) 0.0277(9) Uani 1 1 d . . .
C63 C 0.1471(3) -0.0506(2) 0.74614(17) 0.0248(8) Uani 1 1 d . . .
N9 N 0.2580(3) 0.0759(2) 0.60069(17) 0.0297(8) Uani 1 1 d . . .
O8 O 0.0019(2) 0.05650(14) 0.45864(12) 0.0338(6) Uani 1 1 d . . .
O7 O -0.1854(2) 0.10830(15) 0.49756(13) 0.0384(7) Uani 1 1 d . . .
C64G C -0.0924(3) 0.1066(2) 0.45512(17) 0.0240(8) Uani 1 1 d . . .
C65 C -0.0819(3) 0.1655(2) 0.39512(16) 0.0217(8) Uani 1 1 d . . .
C66 C -0.1758(3) 0.2223(2) 0.38285(19) 0.0280(9) Uani 1 1 d . . .
C67 C -0.1642(3) 0.2775(2) 0.32906(18) 0.0295(9) Uani 1 1 d . . .
C68 C -0.0582(3) 0.2801(2) 0.28589(17) 0.0244(8) Uani 1 1 d . . .
C69 C 0.0359(3) 0.2227(2) 0.29777(18) 0.0234(8) Uani 1 1 d . . .
C70 C 0.0237(3) 0.1668(2) 0.35093(17) 0.0246(8) Uani 1 1 d . . .
N11 N -0.0453(3) 0.3360(2) 0.23164(16) 0.0304(8) Uani 1 1 d . . .
O12 O 0.3238(2) 0.23781(15) 0.24096(12) 0.0323(6) Uani 1 1 d . . .
O11 O 0.5116(2) 0.18705(15) 0.20083(13) 0.0390(7) Uani 1 1 d . . .
C71H C 0.4203(3) 0.1860(2) 0.24358(18) 0.0262(8) Uani 1 1 d . . .
C72 C 0.4090(3) 0.1265(2) 0.30180(16) 0.0233(8) Uani 1 1 d . . .
C73 C 0.3040(3) 0.1268(2) 0.34784(17) 0.0237(8) Uani 1 1 d . . .
C74 C 0.2923(3) 0.0687(2) 0.39911(18) 0.0255(8) Uani 1 1 d . . .
C75 C 0.3886(3) 0.0076(2) 0.40662(17) 0.0258(8) Uani 1 1 d . . .
C76 C 0.4941(3) 0.0084(2) 0.36100(19) 0.0300(9) Uani 1 1 d . . .
C77 C 0.5044(3) 0.0668(2) 0.3096(2) 0.0312(9) Uani 1 1 d . . .
N10 N 0.3795(3) -0.0499(2) 0.45989(16) 0.0282(7) Uani 1 1 d . . .
O10 O 0.3336(2) 0.35120(14) 0.15413(12) 0.0315(6) Uani 1 1 d . . .
O9 O 0.1464(2) 0.39320(16) 0.19071(14) 0.0465(7) Uani 1 1 d . . .
C78I C 0.2377(3) 0.3970(2) 0.14922(18) 0.0272(8) Uani 1 1 d . . .
C79 C 0.2396(3) 0.4577(2) 0.09036(17) 0.0241(8) Uani 1 1 d . . .
C80 C 0.1389(3) 0.5043(2) 0.07837(19) 0.0284(8) Uani 1 1 d . . .
C81 C 0.1388(4) 0.5604(2) 0.0245(2) 0.0342(10) Uani 1 1 d . . .
C82 C 0.2377(3) 0.5726(2) -0.01949(17) 0.0291(9) Uani 1 1 d . . .
C83 C 0.3378(3) 0.5256(2) -0.00767(19) 0.0271(8) Uani 1 1 d . . .
C84 C 0.3383(3) 0.4692(2) 0.04619(18) 0.0255(8) Uani 1 1 d . . .
N12 N 0.2379(4) 0.6267(2) -0.07675(17) 0.0381(9) Uani 1 1 d . . .

loop_
_atom_site_aniso_label
_atom_site_aniso_U_11
_atom_site_aniso_U_22
_atom_site_aniso_U_33
_atom_site_aniso_U_23
_atom_site_aniso_U_13
_atom_site_aniso_U_12
O13 0.088(3) 0.055(2) 0.062(2) 0.0079(16) -0.0228(19) -0.040(2)
O14 0.087(3) 0.047(2) 0.0539(19) -0.0004(15) -0.0398(19) -0.0153(19)
O15 0.049(3) 0.103(4) 0.246(6) -0.014(4) -0.041(4) -0.029(3)
O16 0.194(6) 0.136(5) 0.129(4) 0.018(4) -0.054(5) -0.068(4)
C10 0.026(2) 0.030(2) 0.0218(18) 0.0060(15) -0.0087(16) -0.0133(18)
N2 0.0273(19) 0.0331(19) 0.0281(16) -0.0030(13) -0.0137(14) -0.0103(16)
N1 0.0248(19) 0.0265(19) 0.0328(17) -0.0035(13) -0.0098(15) -0.0039(15)
C8 0.023(2) 0.038(3) 0.034(2) 0.0034(18) -0.0120(19) -0.0106(19)
C5 0.029(2) 0.029(2) 0.028(2) 0.0031(16) -0.0103(17) -0.0112(19)
C1 0.026(2) 0.026(2) 0.034(2) 0.0026(16) -0.0105(18) -0.0080(18)
C9 0.029(2) 0.029(2) 0.0282(19) 0.0041(15) -0.0142(17) -0.0128(18)
C7 0.029(2) 0.029(2) 0.032(2) -0.0028(17) -0.0065(19) -0.003(2)
C2 0.031(3) 0.038(3) 0.036(2) 0.0085(18) -0.015(2) -0.005(2)
C6 0.036(3) 0.030(2) 0.029(2) 0.0010(17) -0.0069(19) -0.010(2)
C4 0.040(3) 0.046(3) 0.025(2) -0.0009(18) -0.014(2) -0.013(2)
C3 0.035(3) 0.054(3) 0.028(2) 0.0083(19) -0.017(2) -0.009(2)
C12 0.032(3) 0.057(3) 0.034(2) -0.0040(19) -0.0067(19) -0.014(2)
C11 0.050(3) 0.028(3) 0.054(3) -0.0009(19) -0.013(2) -0.006(2)
C14 0.040(3) 0.046(3) 0.032(2) -0.0018(18) -0.0126(19) -0.014(2)
C13 0.040(3) 0.039(3) 0.054(3) -0.0070(19) -0.021(2) -0.017(2)
N4 0.0231(18) 0.0314(19) 0.0275(16) -0.0021(13) -0.0047(14) -0.0080(15)
C28 0.020(2) 0.029(2) 0.0226(18) 0.0045(15) -0.0096(16) -0.0107(17)
N3 0.0263(19) 0.039(2) 0.0310(17) -0.0021(14) -0.0163(15) -0.0122(16)
C23 0.027(2) 0.038(2) 0.026(2) 0.0014(16) -0.0084(17) -0.0103(19)
C19 0.021(2) 0.034(2) 0.0260(19) -0.0017(16) -0.0089(17) -0.0084(18)
C27 0.024(2) 0.033(2) 0.0281(19) 0.0019(16) -0.0107(17) -0.0103(18)
C26 0.025(2) 0.048(3) 0.033(2) 0.0076(19) -0.0136(19) -0.005(2)
C20 0.027(2) 0.042(3) 0.036(2) -0.0023(18) -0.011(2) -0.004(2)
C21 0.032(3) 0.038(3) 0.046(3) -0.003(2) -0.009(2) -0.005(2)
C22 0.037(3) 0.038(3) 0.034(2) -0.0059(18) -0.008(2) -0.011(2)
C24 0.038(3) 0.059(3) 0.027(2) -0.0039(19) -0.014(2) -0.019(2)
C25 0.035(3) 0.074(3) 0.030(2) 0.011(2) -0.020(2) -0.018(3)
C15 0.030(2) 0.051(3) 0.030(2) -0.0036(17) -0.0065(18) -0.013(2)
C18 0.063(3) 0.061(3) 0.026(2) 0.0060(19) -0.021(2) -0.012(3)
C16 0.050(3) 0.036(3) 0.063(3) -0.001(2) -0.013(2) -0.015(2)
C17 0.042(3) 0.069(3) 0.063(3) -0.015(2) -0.022(2) -0.028(3)
N6 0.028(2) 0.0318(19) 0.0307(17) -0.0004(14) -0.0108(15) -0.0071(16)
N5 0.0292(19) 0.0232(18) 0.0297(16) -0.0022(13) -0.0103(14) -0.0045(15)
C40 0.026(2) 0.024(2) 0.0233(18) 0.0032(15) -0.0079(17) -0.0051(17)
C35 0.032(2) 0.023(2) 0.0225(18) 0.0023(15) -0.0091(17) -0.0027(18)
C31 0.026(2) 0.024(2) 0.0268(19) -0.0015(15) -0.0073(17) -0.0033(17)
C32 0.030(3) 0.028(2) 0.037(2) 0.0010(17) -0.015(2) 0.000(2)
C39 0.024(2) 0.030(2) 0.0213(18) -0.0006(15) -0.0055(16) -0.0056(18)
C38 0.027(2) 0.040(3) 0.025(2) 0.0050(17) -0.0092(18) -0.005(2)
C37 0.026(2) 0.038(3) 0.034(2) 0.0036(18) -0.006(2) 0.003(2)
C36 0.032(3) 0.031(2) 0.024(2) -0.0017(17) -0.0029(18) 0.0018(19)
C33 0.038(3) 0.042(3) 0.032(2) 0.0059(18) -0.019(2) -0.007(2)
C34 0.045(3) 0.036(3) 0.025(2) 0.0020(18) -0.013(2) -0.011(2)
C42 0.038(3) 0.051(3) 0.057(3) -0.004(2) -0.019(2) -0.018(2)
C30 0.049(3) 0.035(3) 0.048(2) -0.0013(19) -0.015(2) -0.012(2)
C29 0.030(2) 0.052(3) 0.030(2) 0.0007(18) -0.0042(18) -0.014(2)
C41 0.055(3) 0.052(3) 0.024(2) 0.0060(18) -0.012(2) -0.016(2)
C43D 0.017(2) 0.029(2) 0.031(2) 0.0029(17) -0.0091(16) -0.0043(17)
O1 0.0364(17) 0.0303(15) 0.0260(13) 0.0018(11) -0.0064(12) -0.0119(13)
O6 0.0333(17) 0.0290(16) 0.0396(15) 0.0064(11) -0.0114(13) -0.0137(13)
C44 0.021(2) 0.038(2) 0.0236(18) 0.0035(16) -0.0092(16) -0.0129(18)
C45 0.040(3) 0.045(3) 0.033(2) 0.0019(18) -0.0111(19) -0.026(2)
C46 0.039(3) 0.068(3) 0.029(2) 0.001(2) -0.010(2) -0.033(2)
C47 0.026(2) 0.056(3) 0.028(2) 0.0171(19) -0.0136(18) -0.021(2)
C48 0.027(2) 0.028(2) 0.038(2) 0.0117(18) -0.0124(18) -0.0101(19)
C49 0.026(2) 0.034(2) 0.032(2) 0.0042(18) -0.0128(18) -0.0107(19)
N7 0.045(3) 0.078(3) 0.039(2) 0.022(2) -0.017(2) -0.039(3)
O2 0.0395(18) 0.0414(17) 0.0251(14) 0.0012(12) -0.0070(13) -0.0209(14)
O3 0.053(2) 0.0416(18) 0.0435(16) 0.0020(13) -0.0097(14) -0.0301(16)
C50E 0.031(2) 0.024(2) 0.040(2) 0.0087(17) -0.0163(19) -0.0105(19)
C51 0.022(2) 0.025(2) 0.0282(19) 0.0038(15) -0.0131(16) -0.0063(17)
C52 0.035(2) 0.025(2) 0.029(2) 0.0026(16) -0.0147(18) -0.0115(19)
C53 0.036(2) 0.027(2) 0.034(2) -0.0007(16) -0.0164(18) -0.0151(19)
C54 0.029(2) 0.021(2) 0.0276(19) 0.0070(15) -0.0165(17) -0.0065(17)
C55 0.033(2) 0.025(2) 0.025(2) 0.0018(16) -0.0163(18) -0.0104(18)
C56 0.028(2) 0.024(2) 0.036(2) 0.0030(16) -0.0171(18) -0.0130(18)
N8 0.060(3) 0.035(2) 0.0246(19) -0.0003(16) -0.0110(18) -0.023(2)
O5 0.0365(17) 0.0335(16) 0.0220(13) 0.0006(11) -0.0048(12) -0.0113(13)
O4 0.055(2) 0.0407(17) 0.0307(14) 0.0085(12) -0.0168(13) -0.0307(16)
C57F 0.022(2) 0.033(2) 0.0252(19) 0.0046(16) -0.0136(16) -0.0099(18)
C58 0.020(2) 0.020(2) 0.0254(18) 0.0038(14) -0.0095(16) -0.0057(16)
C59 0.028(2) 0.032(2) 0.0190(19) -0.0026(15) -0.0125(16) -0.0093(18)
C60 0.024(2) 0.024(2) 0.0231(19) 0.0035(15) -0.0083(16) -0.0085(17)
C61 0.019(2) 0.029(2) 0.0225(18) 0.0049(15) -0.0105(15) -0.0086(17)
C62 0.033(2) 0.035(2) 0.0216(19) -0.0026(16) -0.0114(17) -0.0158(19)
C63 0.027(2) 0.027(2) 0.0247(19) -0.0002(15) -0.0092(16) -0.0135(18)
N9 0.034(2) 0.038(2) 0.0215(18) 0.0029(16) -0.0099(15) -0.0172(18)
O8 0.0302(16) 0.0301(16) 0.0352(14) 0.0087(11) -0.0105(12) -0.0046(13)
O7 0.0300(17) 0.0458(18) 0.0393(15) 0.0128(12) -0.0091(13) -0.0169(14)
C64G 0.028(2) 0.026(2) 0.0210(18) -0.0014(15) -0.0082(17) -0.0115(18)
C65 0.020(2) 0.028(2) 0.0183(17) -0.0028(14) -0.0068(15) -0.0086(17)
C66 0.024(2) 0.035(2) 0.028(2) 0.0046(17) -0.0095(18) -0.0139(19)
C67 0.029(2) 0.034(2) 0.029(2) 0.0046(17) -0.0170(18) -0.010(2)
C68 0.034(2) 0.024(2) 0.0195(18) -0.0018(14) -0.0126(17) -0.0108(18)
C69 0.022(2) 0.028(2) 0.0189(18) -0.0031(15) -0.0037(16) -0.0091(18)
C70 0.023(2) 0.031(2) 0.0218(19) 0.0016(16) -0.0120(17) -0.0078(18)
N11 0.034(2) 0.033(2) 0.0274(17) 0.0087(14) -0.0134(17) -0.0140(19)
O12 0.0281(16) 0.0273(16) 0.0337(14) 0.0092(11) -0.0077(12) -0.0039(13)
O11 0.0260(17) 0.0452(18) 0.0401(15) 0.0140(12) -0.0060(13) -0.0120(14)
C71H 0.033(2) 0.021(2) 0.028(2) -0.0011(15) -0.0163(18) -0.0065(18)
C72 0.025(2) 0.024(2) 0.0209(17) 0.0017(14) -0.0084(16) -0.0074(17)
C73 0.019(2) 0.028(2) 0.0182(18) -0.0047(15) -0.0043(16) -0.0016(17)
C74 0.020(2) 0.033(2) 0.0221(18) 0.0009(15) -0.0041(16) -0.0101(18)
C75 0.032(2) 0.030(2) 0.0193(18) 0.0028(15) -0.0130(17) -0.0110(18)
C76 0.023(2) 0.037(3) 0.031(2) 0.0076(17) -0.0143(18) -0.0078(19)
C77 0.018(2) 0.041(3) 0.035(2) 0.0087(18) -0.0107(18) -0.0112(19)
N10 0.024(2) 0.031(2) 0.0305(18) 0.0031(14) -0.0113(16) -0.0085(17)
O10 0.0294(16) 0.0282(15) 0.0329(14) 0.0093(11) -0.0108(12) -0.0056(12)
O9 0.0282(17) 0.0565(19) 0.0515(17) 0.0227(14) -0.0110(14) -0.0165(15)
C78I 0.026(2) 0.029(2) 0.028(2) -0.0016(15) -0.0088(18) -0.0093(18)
C79 0.028(2) 0.024(2) 0.0223(18) -0.0035(14) -0.0099(16) -0.0090(17)
C80 0.027(2) 0.028(2) 0.029(2) 0.0026(16) -0.0110(18) -0.0070(18)
C81 0.025(2) 0.038(3) 0.039(2) 0.0015(18) -0.017(2) -0.002(2)
C82 0.032(2) 0.030(2) 0.0239(19) 0.0027(15) -0.0102(18) -0.0082(19)
C83 0.025(2) 0.031(2) 0.0253(19) 0.0024(16) -0.0067(17) -0.0110(19)
C84 0.026(2) 0.024(2) 0.0270(19) -0.0008(15) -0.0102(17) -0.0064(18)
N12 0.041(2) 0.036(2) 0.039(2) 0.0127(16) -0.0201(18) -0.010(2)

loop_
_atom_type_symbol
_atom_type_description
_atom_type_scat_dispersion_real
_atom_type_scat_dispersion_imag
_atom_type_scat_source
C C 0.0033 0.0016 'International Tables Vol C Tables 4.2.6.8 and 6.1.1.4'
H H 0.0000 0.0000 'International Tables Vol C Tables 4.2.6.8 and 6.1.1.4'
N N 0.0061 0.0033 'International Tables Vol C Tables 4.2.6.8 and 6.1.1.4'
O O 0.0106 0.0060 'International Tables Vol C Tables 4.2.6.8 and 6.1.1.4'

loop_
_geom_angle_atom_site_label_1
_geom_angle_atom_site_label_2
_geom_angle_atom_site_label_3
_geom_angle
C1 C10 C5 117.9(3)
C1 C10 C9 125.7(3)
C5 C10 C9 116.4(3)
C9 N2 C13 113.2(3)
C9 N2 C14 111.2(3)
C13 N2 C14 111.1(3)
C11 N1 C1 112.6(3)
C11 N1 C12 111.7(3)
C1 N1 C12 111.7(3)
C9 C8 C7 121.6(4)
C6 C5 C4 121.0(3)
C6 C5 C10 120.2(3)
C4 C5 C10 118.8(4)
C2 C1 C10 121.4(3)
C2 C1 N1 120.8(4)
C10 C1 N1 117.8(3)
C8 C9 C10 121.2(3)
C8 C9 N2 121.6(3)
C10 C9 N2 117.2(3)
C6 C7 C8 119.6(4)
C1 C2 C3 120.2(4)
C7 C6 C5 121.0(4)
C3 C4 C5 121.5(4)
C4 C3 C2 120.2(4)
C16 N4 C27 113.3(3)
C16 N4 C15 112.2(3)
C27 N4 C15 111.3(3)
C27 C28 C23 117.7(3)
C27 C28 C19 125.3(3)
C23 C28 C19 117.0(3)
C19 N3 C18 112.5(3)
C19 N3 C17 111.8(3)
C18 N3 C17 112.0(3)
C22 C23 C28 120.1(3)
C22 C23 C24 120.7(3)
C28 C23 C24 119.2(4)
C20 C19 C28 121.8(3)
C20 C19 N3 120.4(3)
C28 C19 N3 117.8(3)
C26 C27 C28 121.8(3)
C26 C27 N4 119.9(4)
C28 C27 N4 118.3(3)
C27 C26 C25 119.7(4)
C19 C20 C21 120.3(4)
C22 C21 C20 120.1(4)
C21 C22 C23 120.8(4)
C25 C24 C23 120.3(4)
C24 C25 C26 121.2(4)
C39 N6 C41 112.0(3)
C39 N6 C42 112.6(3)
C41 N6 C42 112.2(3)
C31 N5 C29 113.2(3)
C31 N5 C30 111.3(3)
C29 N5 C30 111.0(3)
C31 C40 C35 117.9(3)
C31 C40 C39 125.5(3)
C35 C40 C39 116.6(3)
C36 C35 C34 121.6(3)
C36 C35 C40 119.6(3)
C34 C35 C40 118.8(4)
C32 C31 C40 121.3(3)
C32 C31 N5 120.6(3)
C40 C31 N5 118.1(3)
C31 C32 C33 120.4(4)
C38 C39 C40 122.0(3)
C38 C39 N6 120.2(3)
C40 C39 N6 117.9(3)
C39 C38 C37 120.4(4)
C36 C37 C38 119.7(4)
C37 C36 C35 121.7(4)
C34 C33 C32 120.3(4)
C33 C34 C35 121.3(4)
O6 C43D O1 123.4(3)
O6 C43D C44 120.5(3)
O1 C43D C44 116.1(3)
C49 C44 C45 117.6(3)
C49 C44 C43D 122.4(3)
C45 C44 C43D 119.9(3)
C46 C45 C44 120.7(3)
C47 C46 C45 121.3(4)
C46 C47 N7 121.1(4)
C46 C47 C48 118.6(3)
N7 C47 C48 120.3(4)
C49 C48 C47 119.7(3)
C48 C49 C44 122.0(3)
O3 C50E O2 122.3(3)
O3 C50E C51 122.6(3)
O2 C50E C51 115.1(3)
C52 C51 C56 118.1(3)
C52 C51 C50E 120.4(3)
C56 C51 C50E 121.4(3)
C53 C52 C51 121.4(3)
C52 C53 C54 120.4(3)
N8 C54 C53 119.8(3)
N8 C54 C55 122.3(3)
C53 C54 C55 117.8(3)
C56 C55 C54 121.5(3)
C55 C56 C51 120.8(3)
O4 C57F O5 123.9(3)
O4 C57F C58 121.2(3)
O5 C57F C58 114.9(3)
C59 C58 C63 118.0(3)
C59 C58 C57F 121.0(3)
C63 C58 C57F 121.1(3)
C58 C59 C60 122.3(3)
C59 C60 C61 119.8(3)
N9 C61 C62 121.5(3)
N9 C61 C60 120.7(3)
C62 C61 C60 117.7(3)
C63 C62 C61 121.6(3)
C62 C63 C58 120.5(3)
O7 C64G O8 124.3(3)
O7 C64G C65 121.1(3)
O8 C64G C65 114.6(3)
C66 C65 C70 117.7(3)
C66 C65 C64G 121.7(3)
C70 C65 C64G 120.5(3)
C67 C66 C65 120.7(4)
C66 C67 C68 121.5(4)
N11 C68 C69 120.2(3)
N11 C68 C67 122.2(4)
C69 C68 C67 117.7(3)
C70 C69 C68 120.4(3)
C69 C70 C65 121.9(4)
O11 C71H O12 122.6(3)
O11 C71H C72 123.5(3)
O12 C71H C72 113.9(3)
C73 C72 C77 118.7(3)
C73 C72 C71H 121.3(3)
C77 C72 C71H 120.0(3)
C74 C73 C72 121.8(4)
C73 C74 C75 119.8(3)
N10 C75 C76 120.7(4)
N10 C75 C74 121.0(3)
C76 C75 C74 118.2(3)
C77 C76 C75 121.4(4)
C76 C77 C72 120.2(4)
O9 C78I O10 123.4(3)
O9 C78I C79 119.7(3)
O10 C78I C79 116.9(3)
C84 C79 C80 118.3(3)
C84 C79 C78I 122.3(3)
C80 C79 C78I 119.4(3)
C81 C80 C79 120.4(4)
C80 C81 C82 121.4(4)
C81 C82 C83 117.9(3)
C81 C82 N12 121.1(4)
C83 C82 N12 120.9(4)
C84 C83 C82 120.8(4)
C83 C84 C79 121.2(4)

loop_
_geom_bond_atom_site_label_1
_geom_bond_atom_site_label_2
_geom_bond_distance
C10 C1 1.421(5)
C10 C5 1.432(4)
C10 C9 1.438(5)
N2 C9 1.467(4)
N2 C13 1.474(4)
N2 C14 1.481(4)
N1 C11 1.462(4)
N1 C1 1.464(4)
N1 C12 1.486(4)
C8 C9 1.356(5)
C8 C7 1.401(5)
C5 C6 1.413(5)
C5 C4 1.418(5)
C1 C2 1.372(5)
C7 C6 1.361(5)
C2 C3 1.408(5)
C4 C3 1.358(6)
N4 C16 1.472(5)
N4 C27 1.472(4)
N4 C15 1.486(4)
C28 C27 1.414(5)
C28 C23 1.424(4)
C28 C19 1.431(5)
N3 C19 1.461(4)
N3 C18 1.473(4)
N3 C17 1.484(4)
C23 C22 1.413(5)
C23 C24 1.429(5)
C19 C20 1.362(5)
C27 C26 1.366(5)
C26 C25 1.399(5)
C20 C21 1.410(5)
C21 C22 1.366(5)
C24 C25 1.352(6)
N6 C39 1.469(4)
N6 C41 1.481(4)
N6 C42 1.490(4)
N5 C31 1.460(4)
N5 C29 1.481(4)
N5 C30 1.485(4)
C40 C31 1.415(5)
C40 C35 1.428(4)
C40 C39 1.433(5)
C35 C36 1.407(5)
C35 C34 1.421(5)
C31 C32 1.372(5)
C32 C33 1.396(5)
C39 C38 1.358(5)
C38 C37 1.405(5)
C37 C36 1.360(5)
C33 C34 1.356(5)
C43D O6 1.242(4)
C43D O1 1.289(4)
C43D C44 1.491(4)
C44 C49 1.389(5)
C44 C45 1.397(5)
C45 C46 1.385(5)
C46 C47 1.381(5)
C47 N7 1.382(5)
C47 C48 1.400(5)
C48 C49 1.384(5)
O2 C50E 1.314(4)
O3 C50E 1.224(4)
C50E C51 1.484(5)
C51 C52 1.390(4)
C51 C56 1.396(4)
C52 C53 1.383(5)
C53 C54 1.399(4)
C54 N8 1.358(4)
C54 C55 1.403(4)
C55 C56 1.367(5)
O5 C57F 1.299(4)
O4 C57F 1.231(4)
C57F C58 1.496(4)
C58 C59 1.378(4)
C58 C63 1.398(4)
C59 C60 1.381(4)
C60 C61 1.402(4)
C61 N9 1.375(4)
C61 C62 1.402(4)
C62 C63 1.372(4)
O8 C64G 1.287(4)
O7 C64G 1.235(4)
C64G C65 1.495(4)
C65 C66 1.389(5)
C65 C70 1.395(5)
C66 C67 1.371(5)
C67 C68 1.402(5)
C68 N11 1.386(4)
C68 C69 1.393(5)
C69 C70 1.372(5)
O12 C71H 1.315(4)
O11 C71H 1.233(4)
C71H C72 1.479(4)
C72 C73 1.390(5)
C72 C77 1.392(5)
C73 C74 1.375(5)
C74 C75 1.407(5)
C75 N10 1.389(4)
C75 C76 1.400(5)
C76 C77 1.377(5)
O10 C78I 1.290(4)
O9 C78I 1.241(4)
C78I C79 1.496(5)
C79 C84 1.386(5)
C79 C80 1.400(5)
C80 C81 1.376(5)
C81 C82 1.394(5)
C82 C83 1.394(5)
C82 N12 1.399(4)
C83 C84 1.378(5)

loop_
_geom_hbond_atom_site_label_D
_geom_hbond_atom_site_label_H
_geom_hbond_atom_site_label_A
_geom_hbond_distance_DH
_geom_hbond_distance_HA
_geom_hbond_distance_DA
_geom_hbond_angle_DHA
_geom_hbond_site_symmetry_A
O16 H100 O11 0.92(2) 2.39(9) 2.862(7) 112(7) 2_656
C60 H13 O2 1.01(3) 2.64(3) 3.637(4) 167(2) 2_557
C48 H8 O13 0.97(3) 2.57(3) 3.415(5) 146(3) 2_448
N9 H23 N10 0.84(3) 2.39(3) 3.226(5) 174(3) .
N9 H22 O6 0.82(4) 2.23(4) 3.046(4) 175(4) 2_557
N8 H34 O4 0.92(5) 2.00(5) 2.912(4) 168(4) .
C76 H50 N9 0.98(3) 2.58(3) 3.442(5) 147(2) 2_656
C67 H37 N7 0.99(3) 2.65(4) 3.576(6) 155(2) 2_457
N11 H38 O14 0.89(4) 2.17(4) 3.028(5) 163(3) 1_564
N12 H42 O15 1.01(4) 1.96(5) 2.947(6) 164(3) 2_665
N12 H42 O16 1.01(4) 2.65(4) 3.248(6) 118(3) 1_564
N10 H51 O6 0.93(4) 2.26(4) 3.145(5) 158(3) 1_654
N10 H103 O7 0.87(3) 2.11(3) 2.957(4) 164(3) 2_556
N8 H53 N11 0.77(4) 2.33(4) 3.104(5) 175(5) 2_556
N7 H71 O14 0.77(3) 2.63(3) 3.240(5) 138(3) 2_448
N11 H68 O9 0.91(4) 2.02(4) 2.917(4) 171(3) .
N12 H78 N8 0.92(4) 2.48(4) 3.331(6) 153(3) 1_564
C46 H83 O11 1.12(4) 2.63(4) 3.671(5) 153(3) 2_557
O15 H88 O10 0.75(6) 2.11(6) 2.757(5) 145(7) .
O13 H92 O14 1.09(5) 1.78(5) 2.856(4) 168(4) .
O13 H92 O3 1.09(5) 2.58(5) 3.226(4) 117(3) .
N1 H1A N2 1.30(3) 1.31(3) 2.563(4) 158(2) .
N4 H1B N3 1.23(4) 1.37(4) 2.564(4) 161(3) .
O12 H96 O10 1.02(4) 1.50(4) 2.508(3) 167(4) .
O1 H90 O3 1.32(4) 2.51(4) 3.230(3) 112(2) .
O2 H90 O1 1.19(4) 1.32(4) 2.482(3) 164(4) .
O2 H90 O6 1.19(4) 2.50(4) 3.339(3) 126(3) .
N6 H1C N5 1.16(5) 1.44(5) 2.569(4) 162(3) .
O8 H94 O8 1.224(2) 1.224(2) 2.449(4) 180.00(18) 2_556
O8 H94 O7 1.224(2) 2.569(3) 3.351(4) 119.79(13) 2_556
O13 H91 O1 1.05(6) 1.83(6) 2.849(4) 163(4) .
O5 H95 O5 1.239(2) 1.239(2) 2.478(4) 180.000(1) 2_557
O5 H95 O4 1.239(2) 2.541(2) 3.316(3) 118.51(11) 2_557
O14 H93 O3 1.23(7) 1.56(7) 2.672(4) 146(5) .
N7 H97 O16 0.79(5) 2.33(6) 3.105(8) 166(6) 1_456
O14 H99 N12 1.06(7) 1.87(7) 2.916(4) 170(6) 2_556
C12 H12C O10 0.96 2.61 3.509(4) 156.0 .
C11 H11A O12 0.96 2.48 3.306(4) 143.8 .
C15 H15B O8 0.96 2.61 3.552(4) 167.3 2_566
C16 H16A O8 0.96 2.35 3.230(5) 152.2 1_565
C17 H17B O1 0.96 2.50 3.335(5) 145.8 1_664
C42 H42A O16 0.96 2.59 3.516(6) 163.0 2_656
C30 H30A O10 0.96 2.38 3.310(4) 162.5 .
C41 H41A O11 0.96 2.51 3.356(5) 147.1 .
